data_4512702
loop_
_publ_author_name
'Hill, Matthew D.'
'El-Hankari, Samir'
'Chiacchia, Mauro'
'Tizzard, Graham J.'
'Coles, Simon J.'
'Bradshaw, Darren'
'Kitchen, Jonathan A.'
'Keene, Tony D.'

_publ_section_title
;
 Additive Effects in the Formation of Fluorescent Zinc Metal--Organic
 Frameworks with 5-Hydroxyisophthalate
;
_journal_issue 3
_journal_name_full 'Crystal Growth &amp; Design'
_journal_page_first 1452
_journal_paper_doi 10.1021/cg501808y
_journal_volume 15
_journal_year 2015
_chemical_formula_moiety 'C16 H6 O10 Zn2, 2(C2 H8 N)'
_chemical_formula_sum 'C20 H22 N2 O10 Zn2'
_chemical_formula_weight 581.13
_chemical_melting_point ?
_chemical_name_common pyridine
_chemical_name_systematic
;
 ?
;
_space_group_crystal_system monoclinic
_space_group_IT_number 14
_space_group_name_Hall '-P 2ybc'
_space_group_name_H-M_alt 'P 1 21/c 1'
_symmetry_space_group_name_Hall '-P 2ybc'
_symmetry_space_group_name_H-M 'P 1 21/c 1'
_atom_sites_solution_hydrogens geom
_audit_creation_method SHELXL-2014
_cell_angle_alpha 90
_cell_angle_beta 91.296(6)
_cell_angle_gamma 90
_cell_formula_units_Z 4
_cell_length_a 14.3288(9)
_cell_length_b 13.2643(8)
_cell_length_c 14.3563(10)
_cell_measurement_reflns_used 23057
_cell_measurement_temperature 100(2)
_cell_measurement_theta_max 27.5
_cell_measurement_theta_min 3.1
_cell_volume 2727.9(3)
_computing_cell_refinement
;
CrystalClear-SM Expert 3.1 b27 (Rigaku, 20112)
;
_computing_data_collection
;
CrystalClear-SM Expert 3.1 b27 (Rigaku, 20112)
;
_computing_data_reduction
;
CrystalClear-SM Expert 3.1 b27 (Rigaku, 20112)
;
_computing_molecular_graphics 'DIAMOND 3.2g (Brandenberg, 2014)'
_computing_structure_refinement 'SHELXL-2014 (Sheldrick, 2014)'
_computing_structure_solution 'SHELXS-2014 (Sheldrick, 2014)'
_diffrn_ambient_temperature 100(2)
_diffrn_detector_area_resol_mean 28.5714
_diffrn_measured_fraction_theta_full 0.998
_diffrn_measured_fraction_theta_max 0.997
_diffrn_measurement_device_type
;
Rigaku Saturn724+ (2x2 bin mode)
;
_diffrn_measurement_method 'profile data from \w-scans'
_diffrn_radiation_type MoK\a
_diffrn_radiation_wavelength 0.71073
_diffrn_reflns_av_R_equivalents 0.0296
_diffrn_reflns_av_unetI/netI 0.0241
_diffrn_reflns_Laue_measured_fraction_full 0.998
_diffrn_reflns_Laue_measured_fraction_max 0.997
_diffrn_reflns_limit_h_max 18
_diffrn_reflns_limit_h_min -15
_diffrn_reflns_limit_k_max 17
_diffrn_reflns_limit_k_min -17
_diffrn_reflns_limit_l_max 18
_diffrn_reflns_limit_l_min -18
_diffrn_reflns_number 24711
_diffrn_reflns_point_group_measured_fraction_full 0.998
_diffrn_reflns_point_group_measured_fraction_max 0.997
_diffrn_reflns_theta_full 25.242
_diffrn_reflns_theta_max 27.452
_diffrn_reflns_theta_min 3.072
_diffrn_source 'Rotating anode'
_exptl_absorpt_coefficient_mu 1.808
_exptl_absorpt_correction_T_max 1.000
_exptl_absorpt_correction_T_min 0.772
_exptl_absorpt_correction_type multi-scan
_exptl_crystal_colour Colorless
_exptl_crystal_density_diffrn 1.415
_exptl_crystal_description Block
_exptl_crystal_F_000 1184
_exptl_crystal_size_max 0.188
_exptl_crystal_size_mid 0.090
_exptl_crystal_size_min 0.088
_refine_diff_density_max 2.909
_refine_diff_density_min -1.005
_refine_diff_density_rms 0.185
_refine_ls_extinction_method none
_refine_ls_goodness_of_fit_ref 1.041
_refine_ls_hydrogen_treatment constr
_refine_ls_matrix_type full
_refine_ls_number_parameters 308
_refine_ls_number_reflns 6358
_refine_ls_number_restraints 0
_refine_ls_restrained_S_all 1.041
_refine_ls_R_factor_all 0.0639
_refine_ls_R_factor_gt 0.0631
_refine_ls_shift/su_max 0.000
_refine_ls_shift/su_mean 0.000
_refine_ls_structure_factor_coef Fsqd
_refine_ls_weighting_details 'w=1/[\s^2^(Fo^2^)+(0.1095P)^2^+16.3705P] where P=(Fo^2^+2Fc^2^)/3'
_refine_ls_weighting_scheme calc
_refine_ls_wR_factor_gt 0.1706
_refine_ls_wR_factor_ref 0.1715
_reflns_Friedel_coverage 0.000
_reflns_number_gt 6236
_reflns_number_total 6358
_reflns_threshold_expression 'I > 2\s(I)'
_cod_data_source_file cg501808y_si_002.cif
_cod_data_source_block shelx
_cod_depositor_comments
;
The following automatic conversions were performed:

'_chemical_melting_point' value 'N/A' was changed to '?' - the value
is undefined or not given.

'_exptl_absorpt_correction_type' value 'Multi-scan' changed to
'multi-scan' according to
/usr/data/users/saulius/crontab/automatic-downloads/rss-feeds/ACS/lib/dictionaries/cif_core.dic
dictionary named 'cif_core.dic' version 2.4.2 from 2011-04-26.

Automatic conversion script
Id: cif_fix_values 3008 2015-01-20 13:52:24Z robertas 

 Adding full bibliography for 4512701--4512704.cif.
;
_cod_original_sg_symbol_H-M 'P 21/c'
_cod_database_code 4512702
_shelx_space_group_comment
;
The symmetry employed for this shelxl refinement is uniquely defined
by the following loop, which should always be used as a source of
symmetry information in preference to the above space-group names.
They are only intended as comments.
;
_shelx_estimated_absorpt_t_min 0.727
_shelx_estimated_absorpt_t_max 0.857
_shelxl_version_number 2014-3

loop_
_space_group_symop_operation_xyz
'x, y, z'
'-x, y+1/2, -z+1/2'
'-x, -y, -z'
'x, -y-1/2, z-1/2'

loop_
_atom_site_label
_atom_site_type_symbol
_atom_site_fract_x
_atom_site_fract_y
_atom_site_fract_z
_atom_site_U_iso_or_equiv
_atom_site_adp_type
_atom_site_occupancy
_atom_site_site_symmetry_order
_atom_site_calc_flag
_atom_site_refinement_flags_posn
_atom_site_refinement_flags_adp
O11 O 0.5853(3) -0.3341(3) 0.3109(3) 0.0177(8) Uani 1 1 d . .
O13 O 0.2305(3) -0.1012(3) 0.3230(3) 0.0205(9) Uani 1 1 d . .
O21 O 0.2089(3) 0.0943(3) 0.1988(3) 0.0125(7) Uani 1 1 d . .
O14 O 0.3666(3) -0.4881(3) 0.5480(3) 0.0214(9) Uani 1 1 d . .
O12 O 0.3661(3) -0.0493(3) 0.2646(3) 0.0217(9) Uani 1 1 d . .
O23 O 0.1325(3) 0.4202(3) -0.0795(3) 0.0184(8) Uani 1 1 d . .
O25 O -0.0240(3) 0.4701(3) 0.2148(3) 0.0178(8) Uani 1 1 d . .
C17 C 0.3152(4) -0.1118(4) 0.3079(4) 0.0156(11) Uani 1 1 d . .
C13 C 0.4579(4) -0.3709(4) 0.4162(4) 0.0150(10) Uani 1 1 d . .
H13 H 0.4885 -0.4297 0.4394 0.018 Uiso 1 1 calc R U
C21 C 0.1726(4) 0.1825(4) 0.1669(4) 0.0135(10) Uani 1 1 d . .
C22 C 0.1995(4) 0.2224(4) 0.0822(4) 0.0134(10) Uani 1 1 d . .
H22 H 0.2455 0.1889 0.0469 0.016 Uiso 1 1 calc R U
C11 C 0.5004(4) -0.3138(4) 0.3474(4) 0.0176(11) Uani 1 1 d . .
O24 O -0.0355(4) 0.3405(4) 0.3126(4) 0.0395(14) Uani 1 1 d . .
O15 O 0.2664(4) -0.3637(4) 0.5778(4) 0.0392(15) Uani 1 1 d . .
C23 C 0.1076(4) 0.2356(4) 0.2201(4) 0.0122(10) Uani 1 1 d . .
H23 H 0.0893 0.2095 0.2786 0.015 Uiso 1 1 calc R U
O22 O 0.2513(3) 0.3120(4) -0.0878(3) 0.0253(10) Uani 1 1 d . .
C14 C 0.3634(4) -0.2040(4) 0.3468(4) 0.0155(11) Uani 1 1 d . .
C26 C 0.0949(4) 0.3635(4) 0.1003(4) 0.0157(11) Uani 1 1 d . .
H26 H 0.0678 0.4241 0.0769 0.019 Uiso 1 1 calc R U
C12 C 0.4508(4) -0.2285(5) 0.3140(5) 0.0217(13) Uani 1 1 d . .
H12 H 0.4780 -0.1871 0.2679 0.026 Uiso 1 1 calc R U
C16 C 0.3230(4) -0.2599(5) 0.4165(4) 0.0191(11) Uani 1 1 d . .
H16 H 0.2638 -0.2419 0.4398 0.023 Uiso 1 1 calc R U
C24 C 0.1591(4) 0.3121(4) 0.0484(4) 0.0146(10) Uani 1 1 d . .
C25 C 0.0694(4) 0.3268(4) 0.1875(4) 0.0126(10) Uani 1 1 d . .
C27 C 0.1845(4) 0.3494(4) -0.0477(4) 0.0162(11) Uani 1 1 d . .
C28 C -0.0023(4) 0.3801(5) 0.2438(4) 0.0183(11) Uani 1 1 d . .
C18 C 0.3302(5) -0.4004(5) 0.5307(5) 0.0230(13) Uani 1 1 d . .
C15 C 0.3719(4) -0.3439(5) 0.4518(4) 0.0183(11) Uani 1 1 d . .
N31 N 0.3470(4) 0.3179(5) 0.3035(4) 0.0312(14) Uani 1 1 d . .
H31A H 0.2904 0.2975 0.3240 0.037 Uiso 1 1 calc R U
H31B H 0.3722 0.2660 0.2711 0.037 Uiso 1 1 calc R U
N41 N 0.1582(6) 0.7008(6) 0.1305(6) 0.0450(18) Uani 1 1 d . .
H41A H 0.2137 0.7253 0.1109 0.054 Uiso 1 1 calc R U
H41B H 0.1235 0.7540 0.1499 0.054 Uiso 1 1 calc R U
C32 C 0.4085(7) 0.3417(8) 0.3847(6) 0.047(2) Uani 1 1 d . .
H32A H 0.4153 0.2819 0.4244 0.070 Uiso 1 1 calc R U
H32B H 0.4700 0.3624 0.3631 0.070 Uiso 1 1 calc R U
H32C H 0.3811 0.3967 0.4206 0.070 Uiso 1 1 calc R U
C42 C 0.1087(6) 0.6511(6) 0.0507(6) 0.0386(18) Uani 1 1 d . .
H42A H 0.0990 0.7000 0.0002 0.058 Uiso 1 1 calc R U
H42B H 0.1463 0.5947 0.0284 0.058 Uiso 1 1 calc R U
H42C H 0.0481 0.6259 0.0709 0.058 Uiso 1 1 calc R U
C43 C 0.1745(13) 0.6356(11) 0.2055(12) 0.110(7) Uani 1 1 d . .
H43A H 0.2071 0.6720 0.2559 0.165 Uiso 1 1 calc R U
H43B H 0.1148 0.6101 0.2278 0.165 Uiso 1 1 calc R U
H43C H 0.2130 0.5789 0.1853 0.165 Uiso 1 1 calc R U
C33 C 0.3338(8) 0.4070(7) 0.2397(8) 0.066(4) Uani 1 1 d . .
H33A H 0.2928 0.3880 0.1870 0.099 Uiso 1 1 calc R U
H33B H 0.3056 0.4626 0.2740 0.099 Uiso 1 1 calc R U
H33C H 0.3945 0.4283 0.2165 0.099 Uiso 1 1 calc R U
Zn1 Zn 0.33592(4) 0.04960(5) 0.16657(4) 0.01143(16) Uani 1 1 d . .
Zn2 Zn 0.15203(4) 0.01798(4) 0.29943(4) 0.00816(15) Uani 1 1 d . .

loop_
_atom_site_aniso_label
_atom_site_aniso_U_11
_atom_site_aniso_U_22
_atom_site_aniso_U_33
_atom_site_aniso_U_23
_atom_site_aniso_U_13
_atom_site_aniso_U_12
O11 0.0130(18) 0.0162(19) 0.024(2) 0.0094(17) 0.0090(15) 0.0080(16)
O13 0.023(2) 0.016(2) 0.024(2) 0.0122(17) 0.0085(16) 0.0069(17)
O21 0.0136(17) 0.0108(17) 0.0134(18) 0.0083(14) 0.0060(14) 0.0030(15)
O14 0.0222(19) 0.018(2) 0.025(2) 0.0118(17) 0.0094(17) 0.0086(18)
O12 0.0156(19) 0.017(2) 0.032(2) 0.0110(18) 0.0020(17) 0.0009(16)
O23 0.028(2) 0.0155(19) 0.0123(19) 0.0075(16) 0.0063(15) 0.0088(17)
O25 0.0140(18) 0.0122(19) 0.027(2) 0.0073(16) 0.0010(15) 0.0045(15)
C17 0.018(3) 0.013(2) 0.016(3) 0.002(2) 0.002(2) 0.006(2)
C13 0.016(3) 0.013(2) 0.016(3) 0.001(2) 0.002(2) 0.004(2)
C21 0.019(2) 0.007(2) 0.015(3) 0.006(2) 0.004(2) 0.001(2)
C22 0.019(2) 0.013(2) 0.009(2) 0.0041(19) 0.0053(19) 0.003(2)
C11 0.014(2) 0.011(2) 0.028(3) 0.006(2) 0.003(2) 0.002(2)
O24 0.042(3) 0.030(3) 0.048(3) 0.020(2) 0.030(3) 0.023(2)
O15 0.042(3) 0.030(3) 0.047(3) 0.027(2) 0.032(3) 0.026(2)
C23 0.013(2) 0.012(2) 0.012(2) 0.003(2) 0.0023(19) 0.006(2)
O22 0.030(2) 0.026(2) 0.021(2) 0.0088(19) 0.0073(18) 0.013(2)
C14 0.019(3) 0.016(3) 0.012(2) 0.004(2) -0.001(2) 0.006(2)
C26 0.021(3) 0.010(2) 0.016(3) 0.003(2) -0.003(2) 0.005(2)
C12 0.022(3) 0.016(3) 0.027(3) 0.009(2) -0.001(2) 0.005(2)
C16 0.017(3) 0.019(3) 0.022(3) 0.008(2) 0.004(2) 0.006(2)
C24 0.021(3) 0.008(2) 0.015(3) 0.003(2) 0.001(2) 0.001(2)
C25 0.015(2) 0.011(2) 0.012(2) 0.0008(19) -0.0001(19) 0.004(2)
C27 0.020(3) 0.015(3) 0.013(3) 0.004(2) 0.001(2) -0.001(2)
C28 0.021(3) 0.016(3) 0.018(3) 0.004(2) 0.003(2) 0.010(2)
C18 0.023(3) 0.018(3) 0.028(3) 0.013(3) 0.007(2) 0.008(2)
C15 0.017(3) 0.015(3) 0.023(3) 0.006(2) 0.002(2) 0.002(2)
N31 0.020(3) 0.052(4) 0.022(3) -0.019(3) 0.013(2) -0.014(3)
N41 0.044(4) 0.035(4) 0.056(5) -0.009(3) 0.014(3) -0.021(3)
C32 0.050(5) 0.067(6) 0.023(4) -0.018(4) 0.008(3) -0.035(5)
C42 0.040(4) 0.031(4) 0.045(5) -0.003(4) 0.011(4) -0.008(3)
C43 0.141(14) 0.059(7) 0.125(13) 0.019(8) -0.099(12) -0.016(9)
C33 0.080(7) 0.034(4) 0.081(7) -0.024(5) -0.053(6) 0.034(5)
Zn1 0.0128(3) 0.0089(3) 0.0127(3) -0.0014(2) 0.0035(2) -0.0005(2)
Zn2 0.0095(3) 0.0058(3) 0.0092(3) 0.0009(2) 0.00200(18) 0.0003(2)

loop_
_atom_type_symbol
_atom_type_description
_atom_type_scat_dispersion_real
_atom_type_scat_dispersion_imag
_atom_type_scat_source
C C 0.0033 0.0016 'International Tables Vol C Tables 4.2.6.8 and 6.1.1.4'
H H 0.0000 0.0000 'International Tables Vol C Tables 4.2.6.8 and 6.1.1.4'
N N 0.0061 0.0033 'International Tables Vol C Tables 4.2.6.8 and 6.1.1.4'
O O 0.0106 0.0060 'International Tables Vol C Tables 4.2.6.8 and 6.1.1.4'
Zn Zn 0.2839 1.4301 'International Tables Vol C Tables 4.2.6.8 and 6.1.1.4'

loop_
_geom_angle_atom_site_label_1
_geom_angle_atom_site_label_2
_geom_angle_atom_site_label_3
_geom_angle
_geom_angle_site_symmetry_1
_geom_angle_site_symmetry_3
C11 O11 Zn1 128.1(4) . 2_645
C17 O13 Zn2 128.2(4) . .
C21 O21 Zn2 122.1(3) . .
C21 O21 Zn1 121.9(3) . .
Zn2 O21 Zn1 114.74(18) . .
C18 O14 Zn1 116.5(4) . 4_556
C17 O12 Zn1 131.6(4) . .
C27 O23 Zn2 122.3(4) . 4_565
C28 O25 Zn2 123.5(4) . 2
O13 C17 O12 125.5(5) . .
O13 C17 C14 118.0(5) . .
O12 C17 C14 116.5(5) . .
C15 C13 C11 121.6(5) . .
C15 C13 H13 119.2 . .
C11 C13 H13 119.2 . .
O21 C21 C22 120.8(5) . .
O21 C21 C23 120.2(5) . .
C22 C21 C23 119.0(5) . .
C21 C22 C24 120.3(5) . .
C21 C22 H22 119.8 . .
C24 C22 H22 119.8 . .
O11 C11 C13 124.9(5) . .
O11 C11 C12 118.3(5) . .
C13 C11 C12 116.8(5) . .
C25 C23 C21 120.5(5) . .
C25 C23 H23 119.7 . .
C21 C23 H23 119.7 . .
C16 C14 C12 121.1(5) . .
C16 C14 C17 120.5(5) . .
C12 C14 C17 118.4(5) . .
C24 C26 C25 120.1(5) . .
C24 C26 H26 119.9 . .
C25 C26 H26 119.9 . .
C14 C12 C11 121.6(6) . .
C14 C12 H12 119.2 . .
C11 C12 H12 119.2 . .
C14 C16 C15 118.3(5) . .
C14 C16 H16 120.9 . .
C15 C16 H16 120.9 . .
C26 C24 C22 120.6(5) . .
C26 C24 C27 120.4(5) . .
C22 C24 C27 119.0(5) . .
C26 C25 C23 119.4(5) . .
C26 C25 C28 120.9(5) . .
C23 C25 C28 119.5(5) . .
O22 C27 O23 125.6(5) . .
O22 C27 C24 119.9(5) . .
O23 C27 C24 114.5(5) . .
O24 C28 O25 123.9(6) . .
O24 C28 C25 121.0(5) . .
O25 C28 C25 115.1(5) . .
O15 C18 O14 122.8(6) . .
O15 C18 C15 121.7(6) . .
O14 C18 C15 115.4(5) . .
C13 C15 C16 120.6(6) . .
C13 C15 C18 121.5(5) . .
C16 C15 C18 117.8(5) . .
C32 N31 C33 112.1(7) . .
C32 N31 H31A 109.2 . .
C33 N31 H31A 109.2 . .
C32 N31 H31B 109.2 . .
C33 N31 H31B 109.2 . .
H31A N31 H31B 107.9 . .
C43 N41 C42 112.8(8) . .
C43 N41 H41A 109.0 . .
C42 N41 H41A 109.0 . .
C43 N41 H41B 109.0 . .
C42 N41 H41B 109.0 . .
H41A N41 H41B 107.8 . .
N31 C32 H32A 109.5 . .
N31 C32 H32B 109.5 . .
H32A C32 H32B 109.5 . .
N31 C32 H32C 109.5 . .
H32A C32 H32C 109.5 . .
H32B C32 H32C 109.5 . .
N41 C42 H42A 109.5 . .
N41 C42 H42B 109.5 . .
H42A C42 H42B 109.5 . .
N41 C42 H42C 109.5 . .
H42A C42 H42C 109.5 . .
H42B C42 H42C 109.5 . .
N41 C43 H43A 109.5 . .
N41 C43 H43B 109.5 . .
H43A C43 H43B 109.5 . .
N41 C43 H43C 109.5 . .
H43A C43 H43C 109.5 . .
H43B C43 H43C 109.5 . .
N31 C33 H33A 109.5 . .
N31 C33 H33B 109.5 . .
H33A C33 H33B 109.5 . .
N31 C33 H33C 109.5 . .
H33A C33 H33C 109.5 . .
H33B C33 H33C 109.5 . .
O11 Zn1 O14 109.75(17) 2_655 4
O11 Zn1 O12 107.1(2) 2_655 .
O14 Zn1 O12 107.2(2) 4 .
O11 Zn1 O21 104.97(17) 2_655 .
O14 Zn1 O21 123.86(18) 4 .
O12 Zn1 O21 102.77(17) . .
O25 Zn2 O23 94.44(19) 2_545 4_566
O25 Zn2 O21 119.88(18) 2_545 .
O23 Zn2 O21 120.79(18) 4_566 .
O25 Zn2 O13 106.85(19) 2_545 .
O23 Zn2 O13 106.2(2) 4_566 .
O21 Zn2 O13 107.24(16) . .

loop_
_geom_bond_atom_site_label_1
_geom_bond_atom_site_label_2
_geom_bond_distance
_geom_bond_site_symmetry_2
O11 C11 1.363(7) .
O11 Zn1 1.934(4) 2_645
O13 C17 1.244(7) .
O13 Zn2 1.965(4) .
O21 C21 1.356(6) .
O21 Zn2 1.957(4) .
O21 Zn1 1.978(4) .
O14 C18 1.297(7) .
O14 Zn1 1.947(4) 4_556
O12 C17 1.276(7) .
O12 Zn1 1.964(4) .
O23 C27 1.277(7) .
O23 Zn2 1.948(4) 4_565
O25 C28 1.299(7) .
O25 Zn2 1.947(4) 2
C17 C14 1.505(7) .
C13 C15 1.391(8) .
C13 C11 1.397(8) .
C13 H13 0.9500 .
C21 C22 1.390(7) .
C21 C23 1.407(7) .
C22 C24 1.404(7) .
C22 H22 0.9500 .
C11 C12 1.413(8) .
O24 C28 1.225(8) .
O15 C18 1.248(8) .
C23 C25 1.404(7) .
C23 H23 0.9500 .
O22 C27 1.231(8) .
C14 C16 1.382(8) .
C14 C12 1.387(9) .
C26 C24 1.378(8) .
C26 C25 1.399(8) .
C26 H26 0.9500 .
C12 H12 0.9500 .
C16 C15 1.406(8) .
C16 H16 0.9500 .
C24 C27 1.518(8) .
C25 C28 1.499(8) .
C18 C15 1.493(8) .
N31 C32 1.480(9) .
N31 C33 1.505(13) .
N31 H31A 0.9100 .
N31 H31B 0.9100 .
N41 C43 1.397(15) .
N41 C42 1.487(11) .
N41 H41A 0.9100 .
N41 H41B 0.9100 .
C32 H32A 0.9800 .
C32 H32B 0.9800 .
C32 H32C 0.9800 .
C42 H42A 0.9800 .
C42 H42B 0.9800 .
C42 H42C 0.9800 .
C43 H43A 0.9800 .
C43 H43B 0.9800 .
C43 H43C 0.9800 .
C33 H33A 0.9800 .
C33 H33B 0.9800 .
C33 H33C 0.9800 .
Zn1 O11 1.934(4) 2_655
Zn1 O14 1.947(4) 4
Zn2 O25 1.947(4) 2_545
Zn2 O23 1.947(4) 4_566

loop_
_geom_hbond_atom_site_label_D
_geom_hbond_atom_site_label_H
_geom_hbond_atom_site_label_A
_geom_hbond_distance_DH
_geom_hbond_distance_HA
_geom_hbond_distance_DA
_geom_hbond_angle_DHA
_geom_hbond_site_symmetry_A
C13 H13 O14 0.95 2.49 2.796(7) 98.6 .
N31 H31A O22 0.91 2.02 2.718(8) 132.8 4_566
N41 H41B O24 0.91 1.80 2.693(10) 168.1 2
